data_1538855
loop_
_publ_author_name
'Oberti, R.'
'Hawthorne, F.C.'
'Ungaretti, L.'
'Cannillo, E.'

_publ_section_title
;
 (6)Al disorder in amphiboles from mantle peridotites
;
_journal_name_full 'Canadian Mineralogist'
_journal_page_first 867
_journal_page_last 878
_journal_volume 33
_journal_year 1995
_chemical_formula_sum 'Al2.36 Ca1.81 Cl0.03 Fe1.04 H1.97 Mg3.44 Na0.78 O23.97 Si6.32 Ti0.03'
_chemical_name_systematic
;
Na0.78 (Ca1.81 Fe0.15 Mg0.04) (Mg3.4 Fe0.89 Al0.68 Ti0.03) (Si6.32 Al1.68 O22) 
Cl0.03 (O H)1.97
;
_space_group_IT_number 12
_symmetry_space_group_name_Hall '-C 2y'
_symmetry_space_group_name_H-M 'C 1 2/m 1'
_cell_angle_alpha 90
_cell_angle_beta 105.19
_cell_angle_gamma 90
_cell_formula_units_Z 2
_cell_length_a 9.867
_cell_length_b 17.998
_cell_length_c 5.285
_cell_volume 905.753
_citation_journal_id_ASTM CAMIA6
_cod_data_source_file Oberti_CAMIA6_1995_1352.cif
_cod_data_source_block H1.97Al2.36Ca1.81Cl0.03Fe1.04Mg3.44Na0.78O23.97Si6.32Ti0.03
_cod_original_cell_volume 905.7527
_cod_original_formula_sum
;
H1.97 Al2.36 Ca1.81 Cl0.03 Fe1.04 Mg3.44 Na0.78 O23.97 Si6.32 Ti0.03
;
_cod_database_code 1538855

loop_
_symmetry_equiv_pos_as_xyz
x,y,z
-x,y,-z
-x,-y,-z
x,-y,z
x+1/2,y+1/2,z
-x+1/2,y+1/2,-z
-x+1/2,-y+1/2,-z
x+1/2,-y+1/2,z

loop_
_atom_site_label
_atom_site_type_symbol
_atom_site_fract_x
_atom_site_fract_y
_atom_site_fract_z
_atom_site_occupancy
_atom_site_U_iso_or_equiv
O5 O-2 0.3503 0.1408 0.113 1 0.0
Na3 Na+1 0 0.4675 0 0.1 0.0
Mg1 Mg+2 0 0.0894 0.5 0.84 0.0
Al2 Al+3 0 0.1764 0 0.27 0.0
Al1 Al+3 0.2805 0.0854 0.3024 0.42 0.0
O4 O-2 0.3682 0.2501 0.7882 1 0.0
Si2 Si+4 0.2911 0.1731 0.8134 1 0.0
Cl1 Cl-1 0.1086 0 0.7163 0.015 0.0
O7 O-2 0.34 0 0.2731 1 0.0
Al3 Al+3 0 0 0 0.14 0.0
Na2 Na+1 0.0336 0.5 0.0843 0.1 0.0
Mg2 Mg+2 0 0.1764 0 0.525 0.0
O3 O-2 0.1086 0 0.7163 0.985 0.0
Mg3 Mg+2 0 0 0 0.67 0.0
Fe4 Fe+2 0 0.2585 0.5 0.075 0.0
O6 O-2 0.3436 0.1162 0.6109 1 0.0
Ca1 Ca+2 0 0.2801 0.5 0.905 0.0
O2 O-2 0.1199 0.1741 0.7341 1 0.0
Mg4 Mg+2 0 0.2585 0.5 0.02 0.0
Na1 Na+1 0 0.5 0 0.38 0.0
Fe1 Fe+2 0 0.0894 0.5 0.16 0.0
Si1 Si+4 0.2805 0.0854 0.3024 0.58 0.0
Ti1 Ti+4 0 0.1764 0 0.015 0.0
H1 H+1 0.185 0 0.765 0.985 0.0
Fe3 Fe+2 0 0 0 0.19 0.0
O1 O-2 0.1065 0.0883 0.2152 1 0.0
Fe2 Fe+2 0 0.1764 0 0.19 0.0
